data_7121974
loop_
_publ_author_name
'Bawari, Deependra'
'Negi, Chandrakala'
'Jaiswal, Kuldeep'
'Prashanth, Billa'
'Choudhury, Angshuman Roy'
'Singh, Sanjay'

_publ_section_title
;
 Group 13 element containing conformationally rigid &quot;N-E-N&quot;
 heteroatomic bridged [3.3](2,6)pyridinophanes (E = B, Al).
;
_journal_issue 64
_journal_name_full 'Chemical communications (Cambridge, England)'
_journal_page_first 8857
_journal_page_last 8860
_journal_paper_doi 10.1039/c8cc05154b
_journal_volume 54
_journal_year 2018
_chemical_formula_moiety 'C11 H26 B N3 Si2'
_chemical_formula_sum 'C11 H26 B N3 Si2'
_chemical_formula_weight 267.34
_space_group_crystal_system monoclinic
_space_group_IT_number 14
_space_group_name_Hall '-P 2ybc'
_space_group_name_H-M_alt 'P 1 21/c 1'
_symmetry_space_group_name_Hall '-P 2ybc'
_symmetry_space_group_name_H-M 'P 1 21/c 1'
_atom_sites_solution_hydrogens mixed
_atom_sites_solution_primary dual
_audit_creation_date 2017-12-19
_audit_creation_method
;
Olex2 1.2
(compiled 2017.08.10 svn.r3458 for OlexSys, GUI svn.r5381)
;
_audit_update_record
;
2017-12-21 deposited with the CCDC.
2018-07-13 downloaded from the CCDC.
;
_cell_angle_alpha 90
_cell_angle_beta 98.818(12)
_cell_angle_gamma 90
_cell_formula_units_Z 4
_cell_length_a 7.1703(17)
_cell_length_b 18.860(4)
_cell_length_c 12.843(3)
_cell_measurement_reflns_used 3813
_cell_measurement_temperature 100.0(2)
_cell_measurement_theta_max 27.5
_cell_measurement_theta_min 3.1
_cell_volume 1716.3(7)
_computing_cell_refinement
;
CrystalClear-SM Expert 2.0 r15 (Rigaku, 2011)
;
_computing_data_collection
;
CrystalClear-SM Expert 2.0 r15 (Rigaku, 2011)
;
_computing_data_reduction
;
CrystalClear-SM Expert 2.0 r15 (Rigaku, 2011)
;
_computing_molecular_graphics 'Olex2 (Dolomanov et al., 2009)'
_computing_publication_material 'Olex2 (Dolomanov et al., 2009)'
_computing_structure_refinement 'XL (Sheldrick, 2008)'
_computing_structure_solution 'ShelXT (Sheldrick, 2015)'
_diffrn_ambient_temperature 100.0(2)
_diffrn_detector_area_resol_mean 13.6612
_diffrn_measured_fraction_theta_full 0.995
_diffrn_measured_fraction_theta_max 0.985
_diffrn_measurement_device
;
XtaLABmini: Fixed Chi 2 circle
;
_diffrn_measurement_device_type 'Rigaku CrystalClear-SM Expert 2.0 r15'
_diffrn_measurement_method 'profile data from \w-scans'
_diffrn_radiation_type MoK\a
_diffrn_radiation_wavelength 0.71075
_diffrn_reflns_av_R_equivalents 0.0680
_diffrn_reflns_av_unetI/netI 0.0497
_diffrn_reflns_Laue_measured_fraction_full 0.995
_diffrn_reflns_Laue_measured_fraction_max 0.985
_diffrn_reflns_limit_h_max 9
_diffrn_reflns_limit_h_min -9
_diffrn_reflns_limit_k_max 23
_diffrn_reflns_limit_k_min -24
_diffrn_reflns_limit_l_max 16
_diffrn_reflns_limit_l_min -15
_diffrn_reflns_number 12182
_diffrn_reflns_point_group_measured_fraction_full 0.995
_diffrn_reflns_point_group_measured_fraction_max 0.985
_diffrn_reflns_theta_full 25.000
_diffrn_reflns_theta_max 27.491
_diffrn_reflns_theta_min 3.210
_diffrn_source 'Sealed Tube'
_exptl_absorpt_coefficient_mu 0.193
_exptl_absorpt_correction_T_max 1.000
_exptl_absorpt_correction_T_min 0.912
_exptl_absorpt_correction_type multi-scan
_exptl_absorpt_process_details 'Blessing 1995'
_exptl_crystal_colour 'clear light colourless'
_exptl_crystal_colour_lustre clear
_exptl_crystal_colour_modifier light
_exptl_crystal_colour_primary colourless
_exptl_crystal_density_diffrn 1.035
_exptl_crystal_description block
_exptl_crystal_F_000 584
_exptl_crystal_size_max 0.3
_exptl_crystal_size_mid 0.2
_exptl_crystal_size_min 0.2
_refine_diff_density_max 0.468
_refine_diff_density_min -0.284
_refine_diff_density_rms 0.048
_refine_ls_extinction_method none
_refine_ls_goodness_of_fit_ref 1.048
_refine_ls_hydrogen_treatment mixed
_refine_ls_matrix_type full
_refine_ls_number_parameters 180
_refine_ls_number_reflns 3885
_refine_ls_number_restraints 0
_refine_ls_restrained_S_all 1.048
_refine_ls_R_factor_all 0.0729
_refine_ls_R_factor_gt 0.0556
_refine_ls_shift/su_max 0.000
_refine_ls_shift/su_mean 0.000
_refine_ls_structure_factor_coef Fsqd
_refine_ls_weighting_details
;
 w=1/[\s^2^(Fo^2^)+(0.1021P)^2^+0.0713P]
 where P=(Fo^2^+2Fc^2^)/3
;
_refine_ls_weighting_scheme calc
_refine_ls_wR_factor_gt 0.1533
_refine_ls_wR_factor_ref 0.1729
_reflns_Friedel_coverage 0.000
_reflns_number_gt 2861
_reflns_number_total 3885
_reflns_threshold_expression 'I > 2\s(I)'
_cod_data_source_file c8cc05154b2.cif
_cod_data_source_block 2a
_cod_depositor_comments 'Adding full bibliography for 7121972--7121976.cif.'
_cod_original_cell_volume 1716.2(6)
_cod_database_code 7121974
_shelxl_version_number 2013-2
_shelx_space_group_comment
;
The symmetry employed for this shelxl refinement is uniquely defined
by the following loop, which should always be used as a source of
symmetry information in preference to the above space-group names.
They are only intended as comments.
;
_shelx_estimated_absorpt_t_max 0.962
_shelx_estimated_absorpt_t_min 0.962
_olex2_refinement_description
;
1. Fixed Uiso
 At 1.2 times of:
  All C(H) groups
 At 1.5 times of:
  All C(H,H,H) groups
2.a Aromatic/amide H refined with riding coordinates:
 C5(H5), C6(H6), C7(H7)
2.b Idealised Me refined as rotating group:
 C1(H1A,H1B,H1C), C2(H2A,H2B,H2C), C3(H3A,H3B,H3C), C9(H9A,H9B,H9C), C10(H10A,
 H10B,H10C), C11(H11A,H11B,H11C)
;
_olex2_submission_special_instructions 'No special instructions were received'

loop_
_space_group_symop_operation_xyz
'x, y, z'
'-x, y+1/2, -z+1/2'
'-x, -y, -z'
'x, -y-1/2, z-1/2'

loop_
_atom_site_label
_atom_site_type_symbol
_atom_site_fract_x
_atom_site_fract_y
_atom_site_fract_z
_atom_site_U_iso_or_equiv
_atom_site_adp_type
_atom_site_occupancy
_atom_site_site_symmetry_order
_atom_site_calc_flag
_atom_site_refinement_flags_posn
Si01 Si 0.92991(8) 0.78829(3) 0.57808(4) 0.0602(2) Uani 1 1 d .
Si02 Si 0.45489(8) 0.46122(3) 0.25019(5) 0.0613(2) Uani 1 1 d .
N003 N 0.64834(19) 0.64647(8) 0.37968(11) 0.0472(3) Uani 1 1 d .
N004 N 0.7843(3) 0.74266(10) 0.47796(14) 0.0617(5) Uani 1 1 d .
H004 H 0.683(3) 0.7569(12) 0.4621(18) 0.065(7) Uiso 1 1 d .
N005 N 0.5018(3) 0.54778(11) 0.29243(16) 0.0623(5) Uani 1 1 d .
H005 H 0.429(3) 0.5705(12) 0.2823(18) 0.054(7) Uiso 1 1 d .
C00A C 0.9840(3) 0.57381(11) 0.41951(16) 0.0600(5) Uani 1 1 d .
H00A H 1.0989 0.5500 0.4302 0.072 Uiso 1 1 calc R
C00B C 0.9828(4) 0.73200(17) 0.6972(2) 0.0918(8) Uani 1 1 d .
H00B H 0.8687 0.7232 0.7256 0.138 Uiso 1 1 calc GR
H00C H 1.0719 0.7559 0.7490 0.138 Uiso 1 1 calc GR
H00D H 1.0354 0.6877 0.6788 0.138 Uiso 1 1 calc GR
C00C C 0.6059(4) 0.43511(16) 0.1531(2) 0.0897(8) Uani 1 1 d .
H00E H 0.5987 0.4705 0.0989 0.135 Uiso 1 1 calc GR
H00F H 0.5638 0.3904 0.1223 0.135 Uiso 1 1 calc GR
H00G H 0.7341 0.4308 0.1874 0.135 Uiso 1 1 calc GR
C00D C 0.2053(4) 0.46410(17) 0.1873(3) 0.1000(10) Uani 1 1 d .
H00H H 0.1286 0.4810 0.2371 0.150 Uiso 1 1 calc GR
H00I H 0.1649 0.4174 0.1643 0.150 Uiso 1 1 calc GR
H00J H 0.1926 0.4954 0.1277 0.150 Uiso 1 1 calc GR
C00E C 0.7844(4) 0.86530(15) 0.6039(2) 0.0957(9) Uani 1 1 d .
H00K H 0.7635 0.8950 0.5425 0.143 Uiso 1 1 calc GR
H00L H 0.8487 0.8918 0.6624 0.143 Uiso 1 1 calc GR
H00M H 0.6653 0.8490 0.6201 0.143 Uiso 1 1 calc GR
C00F C 1.1485(4) 0.81768(16) 0.5316(2) 0.0859(7) Uani 1 1 d .
H00N H 1.2317 0.7779 0.5300 0.129 Uiso 1 1 calc GR
H00O H 1.2095 0.8532 0.5785 0.129 Uiso 1 1 calc GR
H00P H 1.1181 0.8372 0.4620 0.129 Uiso 1 1 calc GR
C00H C 0.4884(5) 0.39994(19) 0.3641(3) 0.1209(13) Uani 1 1 d .
H00Q H 0.6153 0.4039 0.4004 0.181 Uiso 1 1 calc GR
H00R H 0.4657 0.3521 0.3396 0.181 Uiso 1 1 calc GR
H00S H 0.4015 0.4119 0.4112 0.181 Uiso 1 1 calc GR
C006 C 0.8029(2) 0.67702(10) 0.43871(13) 0.0489(4) Uani 1 1 d .
C007 C 0.6591(2) 0.57787(10) 0.34636(14) 0.0491(4) Uani 1 1 d .
C008 C 0.8276(3) 0.54073(10) 0.36685(16) 0.0561(5) Uani 1 1 d .
H008 H 0.8343 0.4939 0.3451 0.067 Uiso 1 1 calc R
C009 C 0.9736(3) 0.64097(11) 0.45643(16) 0.0579(5) Uani 1 1 d .
H009 H 1.0801 0.6627 0.4933 0.069 Uiso 1 1 calc R
B00G B 0.4588(4) 0.69173(17) 0.3493(3) 0.0699(7) Uani 1 1 d .
H00T H 0.485(5) 0.738(2) 0.333(3) 0.123(12) Uiso 1 1 d .
H00U H 0.395(5) 0.700(2) 0.413(3) 0.143(14) Uiso 1 1 d .
H00V H 0.371(5) 0.671(2) 0.285(3) 0.149(13) Uiso 1 1 d .

loop_
_atom_site_aniso_label
_atom_site_aniso_U_11
_atom_site_aniso_U_22
_atom_site_aniso_U_33
_atom_site_aniso_U_23
_atom_site_aniso_U_13
_atom_site_aniso_U_12
Si01 0.0629(4) 0.0662(4) 0.0518(3) -0.0098(3) 0.0101(2) -0.0123(2)
Si02 0.0569(3) 0.0645(4) 0.0620(4) -0.0074(3) 0.0072(2) -0.0109(2)
N003 0.0421(7) 0.0560(8) 0.0430(7) -0.0016(7) 0.0043(5) 0.0017(6)
N004 0.0543(10) 0.0651(11) 0.0633(11) -0.0117(9) 0.0016(8) 0.0036(8)
N005 0.0460(9) 0.0673(11) 0.0704(12) -0.0126(9) -0.0015(8) 0.0034(8)
C00A 0.0465(10) 0.0653(12) 0.0657(12) 0.0036(10) 0.0007(8) 0.0090(8)
C00B 0.0969(19) 0.113(2) 0.0617(14) 0.0082(15) -0.0013(12) -0.0292(16)
C00C 0.0787(16) 0.0946(18) 0.098(2) -0.0341(17) 0.0187(14) -0.0042(13)
C00D 0.0592(14) 0.117(2) 0.120(2) -0.0448(19) 0.0017(14) -0.0145(13)
C00E 0.102(2) 0.0989(19) 0.0882(18) -0.0402(16) 0.0205(15) 0.0017(15)
C00F 0.0825(16) 0.0900(16) 0.0900(18) -0.0085(15) 0.0285(13) -0.0251(13)
C00H 0.139(3) 0.112(2) 0.105(2) 0.034(2) -0.002(2) -0.046(2)
C006 0.0466(9) 0.0552(10) 0.0438(9) -0.0011(8) 0.0036(7) -0.0010(7)
C007 0.0469(9) 0.0573(10) 0.0430(9) -0.0007(8) 0.0065(7) 0.0006(7)
C008 0.0524(10) 0.0545(10) 0.0598(11) 0.0017(9) 0.0030(8) 0.0047(7)
C009 0.0438(9) 0.0645(12) 0.0620(11) -0.0038(10) -0.0029(7) -0.0015(8)
B00G 0.0499(12) 0.0735(17) 0.0815(18) -0.0151(15) -0.0054(11) 0.0127(11)

loop_
_atom_type_symbol
_atom_type_description
_atom_type_scat_dispersion_real
_atom_type_scat_dispersion_imag
_atom_type_scat_source
C C 0.0033 0.0016 'International Tables Vol C Tables 4.2.6.8 and 6.1.1.4'
H H 0.0000 0.0000 'International Tables Vol C Tables 4.2.6.8 and 6.1.1.4'
B B 0.0013 0.0007 'International Tables Vol C Tables 4.2.6.8 and 6.1.1.4'
N N 0.0061 0.0033 'International Tables Vol C Tables 4.2.6.8 and 6.1.1.4'
Si Si 0.0817 0.0704 'International Tables Vol C Tables 4.2.6.8 and 6.1.1.4'

loop_
_geom_angle_atom_site_label_1
_geom_angle_atom_site_label_2
_geom_angle_atom_site_label_3
_geom_angle
N004 Si01 C00B 110.36(11)
N004 Si01 C00E 103.19(12)
N004 Si01 C00F 110.48(11)
C00E Si01 C00B 110.60(15)
C00F Si01 C00B 111.27(14)
C00F Si01 C00E 110.66(14)
N005 Si02 C00C 110.95(12)
N005 Si02 C00D 103.71(12)
N005 Si02 C00H 110.17(14)
C00C Si02 C00D 110.04(14)
C00C Si02 C00H 110.49(18)
C00D Si02 C00H 111.31(16)
C006 N003 B00G 119.66(17)
C007 N003 C006 119.42(14)
C007 N003 B00G 120.91(16)
Si01 N004 H004 116.9(17)
C006 N004 Si01 129.94(15)
C006 N004 H004 111.3(17)
Si02 N005 H005 116(2)
C007 N005 Si02 131.28(16)
C007 N005 H005 113(2)
C008 C00A H00A 119.6
C009 C00A H00A 119.6
C009 C00A C008 120.88(18)
Si01 C00B H00B 109.5
Si01 C00B H00C 109.5
Si01 C00B H00D 109.5
H00B C00B H00C 109.5
H00B C00B H00D 109.5
H00C C00B H00D 109.5
Si02 C00C H00E 109.5
Si02 C00C H00F 109.5
Si02 C00C H00G 109.5
H00E C00C H00F 109.5
H00E C00C H00G 109.5
H00F C00C H00G 109.5
Si02 C00D H00H 109.5
Si02 C00D H00I 109.5
Si02 C00D H00J 109.5
H00H C00D H00I 109.5
H00H C00D H00J 109.5
H00I C00D H00J 109.5
Si01 C00E H00K 109.5
Si01 C00E H00L 109.5
Si01 C00E H00M 109.5
H00K C00E H00L 109.5
H00K C00E H00M 109.5
H00L C00E H00M 109.5
Si01 C00F H00N 109.5
Si01 C00F H00O 109.5
Si01 C00F H00P 109.5
H00N C00F H00O 109.5
H00N C00F H00P 109.5
H00O C00F H00P 109.5
Si02 C00H H00Q 109.5
Si02 C00H H00R 109.5
Si02 C00H H00S 109.5
H00Q C00H H00R 109.5
H00Q C00H H00S 109.5
H00R C00H H00S 109.5
N003 C006 C009 120.19(17)
N004 C006 N003 118.32(16)
N004 C006 C009 121.50(17)
N003 C007 C008 120.48(16)
N005 C007 N003 118.28(16)
N005 C007 C008 121.24(19)
C00A C008 C007 119.19(18)
C00A C008 H008 120.4
C007 C008 H008 120.4
C00A C009 C006 119.58(17)
C00A C009 H009 120.2
C006 C009 H009 120.2
N003 B00G H00T 111(2)
N003 B00G H00U 111(2)
N003 B00G H00V 112(2)
H00T B00G H00U 100(3)
H00T B00G H00V 108(3)
H00U B00G H00V 114(3)

loop_
_geom_bond_atom_site_label_1
_geom_bond_atom_site_label_2
_geom_bond_distance
Si01 N004 1.7528(18)
Si01 C00B 1.853(3)
Si01 C00E 1.848(3)
Si01 C00F 1.846(2)
Si02 N005 1.737(2)
Si02 C00C 1.840(3)
Si02 C00D 1.848(3)
Si02 C00H 1.851(3)
N003 C006 1.370(2)
N003 C007 1.369(2)
N003 B00G 1.602(3)
N004 H004 0.77(2)
N004 C006 1.351(3)
N005 H005 0.67(2)
N005 C007 1.354(2)
C00A H00A 0.9300
C00A C008 1.368(3)
C00A C009 1.358(3)
C00B H00B 0.9600
C00B H00C 0.9600
C00B H00D 0.9600
C00C H00E 0.9600
C00C H00F 0.9600
C00C H00G 0.9600
C00D H00H 0.9600
C00D H00I 0.9600
C00D H00J 0.9600
C00E H00K 0.9600
C00E H00L 0.9600
C00E H00M 0.9600
C00F H00N 0.9600
C00F H00O 0.9600
C00F H00P 0.9600
C00H H00Q 0.9600
C00H H00R 0.9600
C00H H00S 0.9600
C006 C009 1.388(2)
C007 C008 1.387(3)
C008 H008 0.9300
C009 H009 0.9300
B00G H00T 0.92(4)
B00G H00U 1.00(4)
B00G H00V 1.03(4)
